data_7224129
loop_
_publ_author_name
'Pal, Sanchari'
'Pal, Tapan K.'
'Bharadwaj, Parimal K.'

_publ_section_title
;
 Solvothermal synthesis of coordination polymers at different temperatures
 and their luminescence studies
;
_journal_issue 10
_journal_name_full CrystEngComm
_journal_page_first 1825
_journal_paper_doi 10.1039/C5CE02540K
_journal_volume 18
_journal_year 2016
_chemical_formula_moiety 'C30 H29 Cd N3 O8'
_chemical_formula_sum 'C30 H29 Cd N3 O8'
_chemical_formula_weight 671.96
_chemical_name_systematic
;
 ?
;
_space_group_IT_number 2
_symmetry_cell_setting triclinic
_symmetry_space_group_name_Hall '-P 1'
_symmetry_space_group_name_H-M 'P -1'
_atom_sites_solution_hydrogens geom
_atom_sites_solution_primary direct
_atom_sites_solution_secondary difmap
_audit_creation_method SHELXL-97
_audit_update_record
;
2015-11-19 deposited with the CCDC.
2016-02-03 downloaded from the CCDC.
;
_cell_angle_alpha 84.836(5)
_cell_angle_beta 73.449(5)
_cell_angle_gamma 84.180(5)
_cell_formula_units_Z 2
_cell_length_a 9.502(5)
_cell_length_b 11.646(5)
_cell_length_c 13.277(5)
_cell_measurement_reflns_used 999
_cell_measurement_temperature 100(2)
_cell_measurement_theta_max 25.50
_cell_measurement_theta_min 2.24
_cell_volume 1398.2(11)
_computing_structure_refinement 'SHELXL-97 (Sheldrick, 1997)'
_diffrn_ambient_temperature 100(2)
_diffrn_measured_fraction_theta_full 0.966
_diffrn_measured_fraction_theta_max 0.966
_diffrn_measurement_device_type 'BRUKER SMART APEX'
_diffrn_measurement_method /w-scans
_diffrn_radiation_monochromator graphite
_diffrn_radiation_source 'fine-focus sealed tube'
_diffrn_radiation_type MoK\a
_diffrn_radiation_wavelength 0.71073
_diffrn_reflns_av_R_equivalents 0.0236
_diffrn_reflns_av_sigmaI/netI 0.0469
_diffrn_reflns_limit_h_max 11
_diffrn_reflns_limit_h_min -6
_diffrn_reflns_limit_k_max 14
_diffrn_reflns_limit_k_min -13
_diffrn_reflns_limit_l_max 16
_diffrn_reflns_limit_l_min -15
_diffrn_reflns_number 7529
_diffrn_reflns_theta_full 25.50
_diffrn_reflns_theta_max 25.50
_diffrn_reflns_theta_min 2.24
_exptl_absorpt_coefficient_mu 0.838
_exptl_absorpt_correction_T_max 0.9061
_exptl_absorpt_correction_T_min 0.8775
_exptl_absorpt_correction_type empirical
_exptl_absorpt_process_details sadabs
_exptl_crystal_colour orange
_exptl_crystal_density_diffrn 1.596
_exptl_crystal_density_method 'not measured'
_exptl_crystal_description block
_exptl_crystal_F_000 684
_exptl_crystal_size_max 0.16
_exptl_crystal_size_mid 0.14
_exptl_crystal_size_min 0.12
_refine_diff_density_max 0.833
_refine_diff_density_min -0.524
_refine_diff_density_rms 0.103
_refine_ls_extinction_method none
_refine_ls_goodness_of_fit_ref 1.078
_refine_ls_hydrogen_treatment mixed
_refine_ls_matrix_type full
_refine_ls_number_parameters 387
_refine_ls_number_reflns 5030
_refine_ls_number_restraints 1
_refine_ls_restrained_S_all 1.078
_refine_ls_R_factor_all 0.0434
_refine_ls_R_factor_gt 0.0385
_refine_ls_shift/su_max 0.001
_refine_ls_shift/su_mean 0.000
_refine_ls_structure_factor_coef Fsqd
_refine_ls_weighting_details 'calc w=1/[\s^2^(Fo^2^)+(0.0411P)^2^+2.8745P] where P=(Fo^2^+2Fc^2^)/3'
_refine_ls_weighting_scheme calc
_refine_ls_wR_factor_gt 0.0948
_refine_ls_wR_factor_ref 0.1016
_reflns_number_gt 4576
_reflns_number_total 5030
_reflns_threshold_expression >2sigma(I)
_cod_data_source_file c5ce02540k2.cif
_cod_data_source_block 4
_cod_depositor_comments 'Adding full bibliography for 7224126--7224131.cif.'
_cod_original_sg_symbol_H-M P-1
_cod_database_code 7224129

loop_
_symmetry_equiv_pos_as_xyz
'x, y, z'
'-x, -y, -z'

loop_
_atom_site_label
_atom_site_type_symbol
_atom_site_fract_x
_atom_site_fract_y
_atom_site_fract_z
_atom_site_U_iso_or_equiv
_atom_site_adp_type
_atom_site_occupancy
_atom_site_symmetry_multiplicity
_atom_site_calc_flag
_atom_site_refinement_flags
C1 C 0.0455(4) 0.4715(3) 0.3002(3) 0.0196(7) Uani 1 1 d .
H1B H -0.0081 0.4740 0.3706 0.024 Uiso 1 1 calc R
C2 C -0.0286(4) 0.5003(3) 0.2240(3) 0.0197(8) Uani 1 1 d .
H2B H -0.1285 0.5243 0.2429 0.024 Uiso 1 1 calc R
C3 C 0.0498(4) 0.4923(3) 0.1195(3) 0.0192(7) Uani 1 1 d .
C4 C 0.2006(4) 0.4622(3) 0.0951(3) 0.0232(8) Uani 1 1 d .
H4B H 0.2567 0.4585 0.0253 0.028 Uiso 1 1 calc R
C5 C 0.2656(4) 0.4380(3) 0.1756(3) 0.0242(8) Uani 1 1 d .
H5B H 0.3667 0.4191 0.1587 0.029 Uiso 1 1 calc R
C6 C 0.9006(4) -0.2989(3) 0.4137(3) 0.0220(8) Uani 1 1 d .
C7 C 0.9742(4) -0.2204(3) 0.3214(3) 0.0214(8) Uani 1 1 d .
C8 C 0.8893(4) -0.1495(3) 0.2669(3) 0.0224(8) Uani 1 1 d .
H8 H 0.7879 -0.1536 0.2855 0.027 Uiso 1 1 calc R
C9 C 0.9555(4) -0.0729(3) 0.1853(3) 0.0212(8) Uani 1 1 d .
H9 H 0.8975 -0.0250 0.1505 0.025 Uiso 1 1 calc R
C10 C 1.1062(4) -0.0665(3) 0.1546(3) 0.0197(8) Uani 1 1 d .
C11 C 1.1915(4) -0.1404(3) 0.2089(3) 0.0237(8) Uani 1 1 d .
H11 H 1.2934 -0.1384 0.1890 0.028 Uiso 1 1 calc R
C12 C 1.1256(4) -0.2155(3) 0.2911(3) 0.0236(8) Uani 1 1 d .
H12 H 1.1831 -0.2632 0.3264 0.028 Uiso 1 1 calc R
C13 C 0.6088(4) 0.3457(3) 0.3220(3) 0.0180(7) Uani 1 1 d .
C14 C 0.7501(4) 0.2937(3) 0.2514(3) 0.0175(7) Uani 1 1 d .
C15 C 0.7703(4) 0.2963(3) 0.1436(3) 0.0189(7) Uani 1 1 d .
H7A H 0.6984 0.3340 0.1147 0.023 Uiso 1 1 calc R
C16 C 0.8959(4) 0.2435(3) 0.0787(3) 0.0198(8) Uani 1 1 d .
H6A H 0.9072 0.2462 0.0067 0.024 Uiso 1 1 calc R
C17 C 1.0065(4) 0.1860(3) 0.1190(3) 0.0192(7) Uani 1 1 d .
C18 C 0.9868(4) 0.1871(3) 0.2279(3) 0.0224(8) Uani 1 1 d .
H4A H 1.0600 0.1514 0.2567 0.027 Uiso 1 1 calc R
C19 C 0.8618(4) 0.2395(3) 0.2932(3) 0.0196(7) Uani 1 1 d .
H3A H 0.8513 0.2390 0.3650 0.023 Uiso 1 1 calc R
C20 C 1.1381(4) 0.1277(3) 0.0474(3) 0.0187(7) Uani 1 1 d .
C21 C 1.2209(4) 0.1925(3) -0.0401(3) 0.0206(8) Uani 1 1 d .
H13A H 1.1902 0.2697 -0.0520 0.025 Uiso 1 1 calc R
C22 C 1.3465(4) 0.1444(3) -0.1088(3) 0.0205(8) Uani 1 1 d .
C23 C 1.3894(4) 0.0260(3) -0.0939(3) 0.0199(8) Uani 1 1 d .
C24 C 1.3080(4) -0.0376(3) -0.0081(3) 0.0199(8) Uani 1 1 d .
H10A H 1.3369 -0.1155 0.0020 0.024 Uiso 1 1 calc R
C25 C 1.1838(4) 0.0111(3) 0.0642(3) 0.0202(8) Uani 1 1 d .
C26 C 1.4010(5) 0.3219(3) -0.2121(4) 0.0347(10) Uani 1 1 d .
H14A H 1.4721 0.3509 -0.2738 0.052 Uiso 1 1 calc R
H14B H 1.4027 0.3623 -0.1526 0.052 Uiso 1 1 calc R
H14C H 1.3046 0.3338 -0.2227 0.052 Uiso 1 1 calc R
C27 C 1.5619(4) -0.1348(3) -0.1470(3) 0.0270(9) Uani 1 1 d .
H15A H 1.6475 -0.1559 -0.2029 0.040 Uiso 1 1 calc R
H15B H 1.4857 -0.1843 -0.1439 0.040 Uiso 1 1 calc R
H15C H 1.5865 -0.1432 -0.0813 0.040 Uiso 1 1 calc R
C28 C 0.3791(7) 0.1074(4) 0.3885(4) 0.0510(13) Uani 1 1 d D
H1D H 0.4801 0.1118 0.3607 0.061 Uiso 1 1 calc R
C29 C 0.1736(8) -0.0064(6) 0.4720(5) 0.076(2) Uani 1 1 d .
H2D1 H 0.1568 -0.0851 0.4973 0.113 Uiso 1 1 calc R
H2D2 H 0.1249 0.0156 0.4182 0.113 Uiso 1 1 calc R
H2D3 H 0.1352 0.0432 0.5292 0.113 Uiso 1 1 calc R
C30 C 0.4295(9) -0.0988(5) 0.4214(5) 0.081(2) Uani 1 1 d .
H3D1 H 0.3749 -0.1636 0.4543 0.121 Uiso 1 1 calc R
H3D2 H 0.5029 -0.0897 0.4564 0.121 Uiso 1 1 calc R
H3D3 H 0.4765 -0.1118 0.3487 0.121 Uiso 1 1 calc R
N1 N 0.3311(6) 0.0042(4) 0.4287(3) 0.0553(12) Uani 1 1 d .
N2 N 0.1894(3) 0.4406(3) 0.2775(2) 0.0183(6) Uani 1 1 d .
N3 N -0.0328(3) 0.5188(3) 0.0439(2) 0.0210(6) Uani 1 1 d .
O1 O 0.9700(3) -0.3430(2) 0.4776(2) 0.0232(6) Uani 1 1 d .
O2 O 0.7679(3) -0.3173(2) 0.4232(2) 0.0286(6) Uani 1 1 d .
O1W O 0.2633(4) 0.5813(2) 0.4545(2) 0.0232(6) Uani 1 1 d .
O3 O 0.5127(3) 0.3894(3) 0.2777(2) 0.0288(6) Uani 1 1 d .
O4 O 0.5891(3) 0.3415(2) 0.4191(2) 0.0253(6) Uani 1 1 d .
O5 O 1.5111(3) -0.0172(2) -0.1661(2) 0.0246(6) Uani 1 1 d .
O6 O 1.4362(3) 0.2012(2) -0.1933(2) 0.0257(6) Uani 1 1 d .
O7 O 0.2990(4) 0.1964(3) 0.3859(3) 0.0480(9) Uani 1 1 d D
Cd1 Cd 0.30454(3) 0.39236(2) 0.412100(19) 0.01857(10) Uani 1 1 d .
H1W H 0.299(6) 0.605(5) 0.489(4) 0.049(18) Uiso 1 1 d .
H2W H 0.189(7) 0.615(5) 0.455(5) 0.06(2) Uiso 1 1 d .

loop_
_atom_site_aniso_label
_atom_site_aniso_U_11
_atom_site_aniso_U_22
_atom_site_aniso_U_33
_atom_site_aniso_U_23
_atom_site_aniso_U_13
_atom_site_aniso_U_12
C1 0.0226(19) 0.0194(18) 0.0185(18) -0.0020(14) -0.0081(15) -0.0022(14)
C2 0.0210(19) 0.0183(18) 0.0219(19) 0.0006(14) -0.0098(15) -0.0018(14)
C3 0.0239(19) 0.0179(18) 0.0193(18) 0.0031(14) -0.0121(15) -0.0046(14)
C4 0.026(2) 0.030(2) 0.0138(18) -0.0014(15) -0.0048(15) -0.0037(16)
C5 0.0169(19) 0.035(2) 0.023(2) -0.0021(16) -0.0085(16) -0.0008(16)
C6 0.023(2) 0.0226(19) 0.0201(19) -0.0001(15) -0.0053(16) -0.0030(15)
C7 0.026(2) 0.0171(18) 0.0216(19) 0.0016(15) -0.0081(16) -0.0037(15)
C8 0.0163(18) 0.025(2) 0.026(2) 0.0023(16) -0.0067(15) -0.0011(15)
C9 0.0209(19) 0.0192(18) 0.025(2) 0.0020(15) -0.0100(16) -0.0013(14)
C10 0.0205(19) 0.0203(18) 0.0178(18) 0.0012(14) -0.0048(15) -0.0025(14)
C11 0.0170(19) 0.0228(19) 0.032(2) 0.0017(16) -0.0097(16) -0.0009(14)
C12 0.023(2) 0.024(2) 0.026(2) 0.0053(16) -0.0131(16) -0.0024(15)
C13 0.0141(17) 0.0174(18) 0.0223(19) -0.0004(14) -0.0046(14) -0.0029(13)
C14 0.0110(17) 0.0205(18) 0.0225(19) -0.0036(14) -0.0057(14) -0.0027(13)
C15 0.0179(18) 0.0176(18) 0.0242(19) 0.0009(14) -0.0106(15) -0.0046(14)
C16 0.0179(18) 0.0193(18) 0.0224(19) 0.0020(14) -0.0066(15) -0.0024(14)
C17 0.0196(19) 0.0161(18) 0.0224(19) 0.0015(14) -0.0059(15) -0.0057(14)
C18 0.029(2) 0.0181(18) 0.0203(19) 0.0014(15) -0.0094(16) 0.0014(15)
C19 0.0171(18) 0.0189(18) 0.0240(19) -0.0024(14) -0.0076(15) -0.0006(14)
C20 0.0108(17) 0.0223(19) 0.0229(19) -0.0006(15) -0.0057(14) 0.0008(13)
C21 0.0154(18) 0.0150(17) 0.033(2) 0.0006(15) -0.0100(16) -0.0005(13)
C22 0.0167(18) 0.025(2) 0.0182(18) 0.0033(15) -0.0028(15) -0.0052(14)
C23 0.0108(17) 0.0248(19) 0.0241(19) -0.0044(15) -0.0041(14) -0.0008(14)
C24 0.0169(18) 0.0181(18) 0.026(2) -0.0004(15) -0.0087(15) -0.0016(14)
C25 0.0137(18) 0.0230(19) 0.025(2) 0.0015(15) -0.0081(15) -0.0023(14)
C26 0.029(2) 0.023(2) 0.039(3) 0.0069(18) 0.0080(19) 0.0004(17)
C27 0.0188(19) 0.024(2) 0.036(2) -0.0046(17) -0.0050(17) 0.0013(15)
C28 0.080(4) 0.041(3) 0.033(3) -0.001(2) -0.016(3) -0.012(3)
C29 0.103(6) 0.061(4) 0.066(4) -0.011(3) -0.018(4) -0.030(4)
C30 0.149(7) 0.044(3) 0.053(4) -0.005(3) -0.041(4) 0.014(4)
N1 0.079(4) 0.043(3) 0.040(3) -0.001(2) -0.012(2) -0.003(2)
N2 0.0181(15) 0.0208(16) 0.0163(15) -0.0003(12) -0.0066(12) 0.0013(12)
N3 0.0244(17) 0.0188(16) 0.0218(15) 0.0010(12) -0.0099(13) -0.0033(12)
O1 0.0257(14) 0.0260(14) 0.0184(13) 0.0045(11) -0.0096(11) 0.0003(11)
O2 0.0272(15) 0.0362(16) 0.0233(14) 0.0076(12) -0.0087(12) -0.0103(12)
O1W 0.0256(16) 0.0223(15) 0.0248(15) -0.0025(12) -0.0121(13) -0.0001(12)
O3 0.0157(13) 0.0421(17) 0.0273(15) -0.0044(12) -0.0065(11) 0.0074(12)
O4 0.0223(14) 0.0315(15) 0.0218(15) -0.0048(11) -0.0050(11) -0.0017(11)
O5 0.0149(13) 0.0239(14) 0.0313(15) -0.0019(11) -0.0021(11) 0.0027(10)
O6 0.0178(13) 0.0235(14) 0.0300(15) 0.0070(11) -0.0004(11) -0.0010(10)
O7 0.072(2) 0.0291(18) 0.0398(19) -0.0052(14) -0.0110(17) 0.0021(16)
Cd1 0.01836(16) 0.02247(16) 0.01469(16) 0.00018(10) -0.00544(11) 0.00054(10)

loop_
_atom_type_symbol
_atom_type_description
_atom_type_scat_dispersion_real
_atom_type_scat_dispersion_imag
_atom_type_scat_source
C C 0.0033 0.0016 'International Tables Vol C Tables 4.2.6.8 and 6.1.1.4'
H H 0.0000 0.0000 'International Tables Vol C Tables 4.2.6.8 and 6.1.1.4'
N N 0.0061 0.0033 'International Tables Vol C Tables 4.2.6.8 and 6.1.1.4'
O O 0.0106 0.0060 'International Tables Vol C Tables 4.2.6.8 and 6.1.1.4'
Cd Cd -0.8075 1.2024 'International Tables Vol C Tables 4.2.6.8 and 6.1.1.4'

loop_
_geom_angle_atom_site_label_1
_geom_angle_atom_site_label_2
_geom_angle_atom_site_label_3
_geom_angle
_geom_angle_site_symmetry_1
_geom_angle_site_symmetry_3
N2 C1 C2 123.3(3) . .
N2 C1 H1B 118.3 . .
C2 C1 H1B 118.3 . .
C3 C2 C1 118.3(3) . .
C3 C2 H2B 120.8 . .
C1 C2 H2B 120.8 . .
C2 C3 C4 118.7(3) . .
C2 C3 N3 116.3(3) . .
C4 C3 N3 125.1(3) . .
C5 C4 C3 119.0(3) . .
C5 C4 H4B 120.5 . .
C3 C4 H4B 120.5 . .
N2 C5 C4 122.8(3) . .
N2 C5 H5B 118.6 . .
C4 C5 H5B 118.6 . .
O1 C6 O2 122.8(3) . .
O1 C6 C7 120.3(3) . .
O2 C6 C7 116.9(3) . .
C12 C7 C8 119.2(3) . .
C12 C7 C6 120.9(3) . .
C8 C7 C6 119.9(3) . .
C9 C8 C7 120.3(3) . .
C9 C8 H8 119.9 . .
C7 C8 H8 119.9 . .
C10 C9 C8 121.2(3) . .
C10 C9 H9 119.4 . .
C8 C9 H9 119.4 . .
C9 C10 C11 118.1(3) . .
C9 C10 C25 123.3(3) . .
C11 C10 C25 118.5(3) . .
C12 C11 C10 120.8(3) . .
C12 C11 H11 119.6 . .
C10 C11 H11 119.6 . .
C11 C12 C7 120.5(3) . .
C11 C12 H12 119.8 . .
C7 C12 H12 119.8 . .
O4 C13 O3 123.1(3) . .
O4 C13 C14 120.4(3) . .
O3 C13 C14 116.5(3) . .
C15 C14 C19 118.8(3) . .
C15 C14 C13 120.2(3) . .
C19 C14 C13 121.0(3) . .
C16 C15 C14 120.7(3) . .
C16 C15 H7A 119.6 . .
C14 C15 H7A 119.6 . .
C15 C16 C17 121.4(3) . .
C15 C16 H6A 119.3 . .
C17 C16 H6A 119.3 . .
C16 C17 C18 117.3(3) . .
C16 C17 C20 119.9(3) . .
C18 C17 C20 122.7(3) . .
C19 C18 C17 121.6(3) . .
C19 C18 H4A 119.2 . .
C17 C18 H4A 119.2 . .
C18 C19 C14 120.1(3) . .
C18 C19 H3A 120.0 . .
C14 C19 H3A 120.0 . .
C25 C20 C21 118.9(3) . .
C25 C20 C17 122.5(3) . .
C21 C20 C17 118.5(3) . .
C22 C21 C20 121.6(3) . .
C22 C21 H13A 119.2 . .
C20 C21 H13A 119.2 . .
O6 C22 C21 125.8(3) . .
O6 C22 C23 114.9(3) . .
C21 C22 C23 119.3(3) . .
O5 C23 C24 124.5(3) . .
O5 C23 C22 116.5(3) . .
C24 C23 C22 118.9(3) . .
C23 C24 C25 122.3(3) . .
C23 C24 H10A 118.9 . .
C25 C24 H10A 118.9 . .
C24 C25 C20 118.8(3) . .
C24 C25 C10 117.1(3) . .
C20 C25 C10 124.1(3) . .
O6 C26 H14A 109.5 . .
O6 C26 H14B 109.5 . .
H14A C26 H14B 109.5 . .
O6 C26 H14C 109.5 . .
H14A C26 H14C 109.5 . .
H14B C26 H14C 109.5 . .
O5 C27 H15A 109.5 . .
O5 C27 H15B 109.5 . .
H15A C27 H15B 109.5 . .
O5 C27 H15C 109.5 . .
H15A C27 H15C 109.5 . .
H15B C27 H15C 109.5 . .
O7 C28 N1 124.5(6) . .
O7 C28 H1D 117.7 . .
N1 C28 H1D 117.7 . .
N1 C29 H2D1 109.5 . .
N1 C29 H2D2 109.5 . .
H2D1 C29 H2D2 109.5 . .
N1 C29 H2D3 109.5 . .
H2D1 C29 H2D3 109.5 . .
H2D2 C29 H2D3 109.5 . .
N1 C30 H3D1 109.5 . .
N1 C30 H3D2 109.5 . .
H3D1 C30 H3D2 109.5 . .
N1 C30 H3D3 109.5 . .
H3D1 C30 H3D3 109.5 . .
H3D2 C30 H3D3 109.5 . .
C28 N1 C30 121.8(6) . .
C28 N1 C29 119.3(5) . .
C30 N1 C29 118.6(5) . .
C1 N2 C5 117.7(3) . .
C1 N2 Cd1 120.8(2) . .
C5 N2 Cd1 121.4(2) . .
N3 N3 C3 112.6(4) 2_565 .
C6 O2 Cd1 102.2(2) . 2_656
Cd1 O1W H1W 123(4) . .
Cd1 O1W H2W 120(5) . .
H1W O1W H2W 112(6) . .
C13 O3 Cd1 102.5(2) . .
C23 O5 C27 116.8(3) . .
C22 O6 C26 118.0(3) . .
C28 O7 Cd1 136.6(4) . .
O2 Cd1 O3 137.43(10) 2_656 .
O2 Cd1 O1W 95.73(11) 2_656 .
O3 Cd1 O1W 104.03(11) . .
O2 Cd1 O7 78.42(11) 2_656 .
O3 Cd1 O7 86.36(12) . .
O1W Cd1 O7 169.02(12) . .
O2 Cd1 N2 134.64(10) 2_656 .
O3 Cd1 N2 83.65(10) . .
O1W Cd1 N2 89.03(11) . .
O7 Cd1 N2 88.61(11) . .

loop_
_geom_bond_atom_site_label_1
_geom_bond_atom_site_label_2
_geom_bond_distance
_geom_bond_site_symmetry_2
C1 N2 1.333(5) .
C1 C2 1.388(5) .
C1 H1B 0.9300 .
C2 C3 1.382(5) .
C2 H2B 0.9300 .
C3 C4 1.392(5) .
C3 N3 1.437(4) .
C4 C5 1.375(5) .
C4 H4B 0.9300 .
C5 N2 1.343(5) .
C5 H5B 0.9300 .
C6 O1 1.262(4) .
C6 O2 1.269(5) .
C6 C7 1.505(5) .
C7 C12 1.384(5) .
C7 C8 1.395(5) .
C8 C9 1.384(5) .
C8 H8 0.9300 .
C9 C10 1.380(5) .
C9 H9 0.9300 .
C10 C11 1.414(5) .
C10 C25 1.495(5) .
C11 C12 1.377(5) .
C11 H11 0.9300 .
C12 H12 0.9300 .
C13 O4 1.247(4) .
C13 O3 1.263(4) .
C13 C14 1.507(5) .
C14 C15 1.386(5) .
C14 C19 1.403(5) .
C15 C16 1.380(5) .
C15 H7A 0.9300 .
C16 C17 1.397(5) .
C16 H6A 0.9300 .
C17 C18 1.405(5) .
C17 C20 1.482(5) .
C18 C19 1.377(5) .
C18 H4A 0.9300 .
C19 H3A 0.9300 .
C20 C25 1.401(5) .
C20 C21 1.407(5) .
C21 C22 1.381(5) .
C21 H13A 0.9300 .
C22 O6 1.363(4) .
C22 C23 1.410(5) .
C23 O5 1.359(4) .
C23 C24 1.381(5) .
C24 C25 1.397(5) .
C24 H10A 0.9300 .
C26 O6 1.429(5) .
C26 H14A 0.9600 .
C26 H14B 0.9600 .
C26 H14C 0.9600 .
C27 O5 1.431(4) .
C27 H15A 0.9600 .
C27 H15B 0.9600 .
C27 H15C 0.9600 .
C28 O7 1.226(6) .
C28 N1 1.339(7) .
C28 H1D 0.9300 .
C29 N1 1.457(8) .
C29 H2D1 0.9600 .
C29 H2D2 0.9600 .
C29 H2D3 0.9600 .
C30 N1 1.436(7) .
C30 H3D1 0.9600 .
C30 H3D2 0.9600 .
C30 H3D3 0.9600 .
N2 Cd1 2.348(3) .
N3 N3 1.249(6) 2_565
O2 Cd1 2.223(3) 2_656
O1W Cd1 2.287(3) .
O1W H1W 0.74(6) .
O1W H2W 0.77(6) .
O3 Cd1 2.255(3) .
O7 Cd1 2.347(3) .
Cd1 O2 2.223(3) 2_656

loop_
_geom_torsion_atom_site_label_1
_geom_torsion_atom_site_label_2
_geom_torsion_atom_site_label_3
_geom_torsion_atom_site_label_4
_geom_torsion
_geom_torsion_site_symmetry_4
N2 C1 C2 C3 2.5(5) .
C1 C2 C3 C4 -3.5(5) .
C1 C2 C3 N3 177.7(3) .
C2 C3 C4 C5 1.9(6) .
N3 C3 C4 C5 -179.5(3) .
C3 C4 C5 N2 1.0(6) .
O1 C6 C7 C12 14.6(6) .
O2 C6 C7 C12 -165.5(4) .
O1 C6 C7 C8 -163.9(4) .
O2 C6 C7 C8 16.0(5) .
C12 C7 C8 C9 -1.7(6) .
C6 C7 C8 C9 176.8(3) .
C7 C8 C9 C10 1.3(6) .
C8 C9 C10 C11 0.0(6) .
C8 C9 C10 C25 177.5(4) .
C9 C10 C11 C12 -0.9(6) .
C25 C10 C11 C12 -178.5(4) .
C10 C11 C12 C7 0.4(6) .
C8 C7 C12 C11 0.8(6) .
C6 C7 C12 C11 -177.7(4) .
O4 C13 C14 C15 178.6(3) .
O3 C13 C14 C15 0.6(5) .
O4 C13 C14 C19 0.2(5) .
O3 C13 C14 C19 -177.8(3) .
C19 C14 C15 C16 1.9(5) .
C13 C14 C15 C16 -176.5(3) .
C14 C15 C16 C17 -0.1(5) .
C15 C16 C17 C18 -1.8(5) .
C15 C16 C17 C20 178.4(3) .
C16 C17 C18 C19 1.9(5) .
C20 C17 C18 C19 -178.4(3) .
C17 C18 C19 C14 0.0(6) .
C15 C14 C19 C18 -1.9(5) .
C13 C14 C19 C18 176.5(3) .
C16 C17 C20 C25 -125.9(4) .
C18 C17 C20 C25 54.3(5) .
C16 C17 C20 C21 54.7(5) .
C18 C17 C20 C21 -125.0(4) .
C25 C20 C21 C22 -0.8(5) .
C17 C20 C21 C22 178.6(3) .
C20 C21 C22 O6 -177.6(3) .
C20 C21 C22 C23 3.0(5) .
O6 C22 C23 O5 -1.6(5) .
C21 C22 C23 O5 177.8(3) .
O6 C22 C23 C24 177.7(3) .
C21 C22 C23 C24 -2.8(5) .
O5 C23 C24 C25 179.8(3) .
C22 C23 C24 C25 0.5(5) .
C23 C24 C25 C20 1.7(5) .
C23 C24 C25 C10 -179.3(3) .
C21 C20 C25 C24 -1.6(5) .
C17 C20 C25 C24 179.1(3) .
C21 C20 C25 C10 179.5(3) .
C17 C20 C25 C10 0.2(6) .
C9 C10 C25 C24 -132.4(4) .
C11 C10 C25 C24 45.0(5) .
C9 C10 C25 C20 46.5(6) .
C11 C10 C25 C20 -136.0(4) .
O7 C28 N1 C30 174.6(5) .
O7 C28 N1 C29 0.6(8) .
C2 C1 N2 C5 0.4(5) .
C2 C1 N2 Cd1 -179.6(3) .
C4 C5 N2 C1 -2.1(6) .
C4 C5 N2 Cd1 177.9(3) .
C2 C3 N3 N3 -162.1(4) 2_565
C4 C3 N3 N3 19.3(6) 2_565
O1 C6 O2 Cd1 15.1(4) 2_656
C7 C6 O2 Cd1 -164.8(3) 2_656
O4 C13 O3 Cd1 -18.1(4) .
C14 C13 O3 Cd1 159.8(3) .
C24 C23 O5 C27 -4.0(5) .
C22 C23 O5 C27 175.3(3) .
C21 C22 O6 C26 1.8(6) .
C23 C22 O6 C26 -178.8(4) .
N1 C28 O7 Cd1 140.0(5) .
C13 O3 Cd1 O2 -12.4(3) 2_656
C13 O3 Cd1 O1W 102.7(2) .
C13 O3 Cd1 O7 -80.9(2) .
C13 O3 Cd1 N2 -169.9(2) .
C28 O7 Cd1 O2 -79.8(5) 2_656
C28 O7 Cd1 O3 60.3(5) .
C28 O7 Cd1 O1W -138.3(6) .
C28 O7 Cd1 N2 144.0(5) .
C1 N2 Cd1 O2 29.0(3) 2_656
C5 N2 Cd1 O2 -151.0(3) 2_656
C1 N2 Cd1 O3 -172.3(3) .
C5 N2 Cd1 O3 7.7(3) .
C1 N2 Cd1 O1W -68.1(3) .
C5 N2 Cd1 O1W 111.9(3) .
C1 N2 Cd1 O7 101.2(3) .
C5 N2 Cd1 O7 -78.8(3) .
